data_2235314
loop_
_publ_author_name
'Ouchbani, Tarik'
'Zouihri, Hafid'
'Essassi, El Mokhtar'
'Proksch, Peter'
'Ng, Seik Weng'

_publ_section_title
;
 (3<i>R</i>,4<i>S</i>)-3,4,8-Trihydroxy-1,2,3,4-tetrahydronaphthalen-1-one
 monohydrate from <i>Embellisia eureka</i>
;
_journal_coeditor_code XU5544
_journal_issue 6
_journal_name_full 'Acta Crystallographica Section E'
_journal_page_first o1874
_journal_paper_doi 10.1107/S1600536812022623
_journal_volume 68
_journal_year 2012
_chemical_formula_iupac 'C10 H10 O4, H2 O'
_chemical_formula_moiety 'C10 H10 O4, H2 O'
_chemical_formula_sum 'C10 H12 O5'
_chemical_formula_weight 212.20
_chemical_name_systematic
;
(3<i>R</i>,4<i>S</i>)-3,4,8-Trihydroxy-1,2,3,4-tetrahydronaphthalen-1-one
monohydrate
;
_space_group_IT_number 19
_symmetry_cell_setting orthorhombic
_symmetry_space_group_name_Hall 'P 2ac 2ab'
_symmetry_space_group_name_H-M 'P 21 21 21'
_atom_sites_solution_hydrogens geom
_atom_sites_solution_primary direct
_atom_sites_solution_secondary difmap
_audit_creation_method SHELXL-97
_cell_angle_alpha 90.00
_cell_angle_beta 90.00
_cell_angle_gamma 90.00
_cell_formula_units_Z 4
_cell_length_a 4.6430(4)
_cell_length_b 14.3904(11)
_cell_length_c 14.4976(10)
_cell_measurement_reflns_used 1057
_cell_measurement_temperature 293(2)
_cell_measurement_theta_max 21.7879
_cell_measurement_theta_min 2.8176
_cell_volume 968.65(13)
_computing_cell_refinement 'SAINT (Bruker, 2010)'
_computing_data_collection 'APEX2 (Bruker, 2010)'
_computing_data_reduction 'SAINT (Bruker, 2010)'
_computing_molecular_graphics 'X-SEED (Barbour, 2001)'
_computing_publication_material 'publCIF (Westrip, 2010)'
_computing_structure_refinement 'SHELXL97 (Sheldrick, 2008)'
_computing_structure_solution 'SHELXS97 (Sheldrick, 2008)'
_diffrn_ambient_temperature 293(2)
_diffrn_measured_fraction_theta_full 0.998
_diffrn_measured_fraction_theta_max 0.998
_diffrn_measurement_device_type 'Bruker APEX DUO'
_diffrn_measurement_method '\w scans'
_diffrn_radiation_monochromator graphite
_diffrn_radiation_source 'fine-focus sealed tube'
_diffrn_radiation_type MoK\a
_diffrn_radiation_wavelength 0.71073
_diffrn_reflns_av_R_equivalents 0.0630
_diffrn_reflns_av_sigmaI/netI 0.0608
_diffrn_reflns_limit_h_max 5
_diffrn_reflns_limit_h_min -6
_diffrn_reflns_limit_k_max 17
_diffrn_reflns_limit_k_min -18
_diffrn_reflns_limit_l_max 18
_diffrn_reflns_limit_l_min -18
_diffrn_reflns_number 6331
_diffrn_reflns_theta_full 27.49
_diffrn_reflns_theta_max 27.49
_diffrn_reflns_theta_min 2.81
_diffrn_standards_decay_% 0
_diffrn_standards_interval_count 0
_diffrn_standards_interval_time 0
_diffrn_standards_number 0
_exptl_absorpt_coefficient_mu 0.118
_exptl_absorpt_correction_type none
_exptl_crystal_colour brown
_exptl_crystal_density_diffrn 1.455
_exptl_crystal_density_method 'not measured'
_exptl_crystal_description prism
_exptl_crystal_F_000 448
_exptl_crystal_size_max 0.31
_exptl_crystal_size_mid 0.28
_exptl_crystal_size_min 0.24
_refine_diff_density_max 0.208
_refine_diff_density_min -0.209
_refine_ls_extinction_method none
_refine_ls_goodness_of_fit_ref 0.986
_refine_ls_hydrogen_treatment mixed
_refine_ls_matrix_type full
_refine_ls_number_parameters 156
_refine_ls_number_reflns 1320
_refine_ls_number_restraints 5
_refine_ls_restrained_S_all 0.984
_refine_ls_R_factor_all 0.0738
_refine_ls_R_factor_gt 0.0388
_refine_ls_shift/su_max 0.001
_refine_ls_shift/su_mean 0.001
_refine_ls_structure_factor_coef Fsqd
_refine_ls_weighting_details 'calc w=1/[\s^2^(Fo^2^)+(0.0507P)^2^] where P=(Fo^2^+2Fc^2^)/3'
_refine_ls_weighting_scheme calc
_refine_ls_wR_factor_gt 0.0832
_refine_ls_wR_factor_ref 0.0962
_reflns_number_gt 916
_reflns_number_total 1320
_reflns_threshold_expression I>2\s(I)
_cod_data_source_file xu5544.cif
_cod_data_source_block I
_cod_database_code 2235314
_cod_database_fobs_code 2235314

loop_
_symmetry_equiv_pos_as_xyz
'x, y, z'
'-x+1/2, -y, z+1/2'
'-x, y+1/2, -z+1/2'
'x+1/2, -y+1/2, -z'

loop_
_atom_site_type_symbol
_atom_site_label
_atom_site_fract_x
_atom_site_fract_y
_atom_site_fract_z
_atom_site_U_iso_or_equiv
_atom_site_adp_type
_atom_site_calc_flag
_atom_site_refinement_flags
_atom_site_occupancy
_atom_site_symmetry_multiplicity
O O1 0.5051(5) 0.75199(14) 0.74392(14) 0.0280(6) Uani d D 1 1
O O2 0.1740(5) 0.83227(14) 0.62424(12) 0.0281(5) Uani d . 1 1
O O3 0.1933(5) 1.08380(14) 0.69719(15) 0.0262(5) Uani d D 1 1
O O4 -0.0651(5) 1.10191(16) 0.87414(16) 0.0318(5) Uani d D 1 1
O O1w 0.0565(5) 0.82560(15) 0.43458(14) 0.0268(5) Uani d D 1 1
C C1 0.1862(7) 0.8812(2) 0.77911(18) 0.0198(6) Uani d . 1 1
C C2 0.3877(7) 0.81217(18) 0.80514(18) 0.0226(7) Uani d . 1 1
C C3 0.4788(7) 0.8053(2) 0.89602(18) 0.0270(7) Uani d . 1 1
H H3A 0.6084 0.7592 0.9134 0.032 Uiso calc R 1 1
C C4 0.3753(7) 0.8673(2) 0.96024(19) 0.0278(8) Uani d . 1 1
H H4A 0.4351 0.8622 1.0213 0.033 Uiso calc R 1 1
C C5 0.1843(7) 0.9371(2) 0.9362(2) 0.0247(7) Uani d . 1 1
H H5A 0.1202 0.9787 0.9809 0.030 Uiso calc R 1 1
C C6 0.0881(7) 0.94556(19) 0.8461(2) 0.0211(6) Uani d . 1 1
C C7 -0.1173(7) 1.02214(19) 0.8181(2) 0.0244(7) Uani d . 1 1
H H7 -0.3147 1.0008 0.8293 0.029 Uiso calc R 1 1
C C8 -0.0888(7) 1.0480(2) 0.7169(2) 0.0235(7) Uani d . 1 1
H H8 -0.2352 1.0942 0.7004 0.028 Uiso calc R 1 1
C C9 -0.1250(6) 0.96220(19) 0.6583(2) 0.0236(7) Uani d . 1 1
H H9A -0.3192 0.9385 0.6658 0.028 Uiso calc R 1 1
H H9B -0.0993 0.9786 0.5940 0.028 Uiso calc R 1 1
C C10 0.0858(6) 0.88749(19) 0.68341(18) 0.0193(6) Uani d . 1 1
H H1 0.439(8) 0.761(2) 0.6908(13) 0.049(12) Uiso d D 1 1
H H2 0.228(12) 1.1339(18) 0.725(3) 0.103(19) Uiso d D 1 1
H H3 -0.228(4) 1.118(3) 0.895(2) 0.061(13) Uiso d D 1 1
H H4 0.071(10) 0.821(2) 0.4923(8) 0.060(13) Uiso d D 1 1
H H5 0.212(4) 0.848(2) 0.414(2) 0.039(11) Uiso d D 1 1

loop_
_atom_site_aniso_label
_atom_site_aniso_U_11
_atom_site_aniso_U_22
_atom_site_aniso_U_33
_atom_site_aniso_U_12
_atom_site_aniso_U_13
_atom_site_aniso_U_23
O1 0.0361(14) 0.0245(12) 0.0236(11) 0.0091(10) -0.0056(11) -0.0015(10)
O2 0.0319(12) 0.0308(11) 0.0215(10) 0.0076(11) -0.0046(10) -0.0056(9)
O3 0.0207(11) 0.0228(12) 0.0351(12) -0.0052(10) 0.0051(10) -0.0006(10)
O4 0.0180(11) 0.0354(13) 0.0420(13) 0.0034(11) 0.0007(11) -0.0182(11)
O1w 0.0195(12) 0.0378(13) 0.0231(11) -0.0054(11) -0.0032(10) 0.0044(10)
C1 0.0176(15) 0.0199(14) 0.0220(14) -0.0065(12) 0.0019(12) 0.0013(12)
C2 0.0261(17) 0.0187(15) 0.0229(14) -0.0045(13) -0.0005(13) -0.0019(12)
C3 0.034(2) 0.0230(16) 0.0243(15) -0.0021(14) -0.0067(14) 0.0071(14)
C4 0.034(2) 0.0321(17) 0.0175(14) -0.0094(15) -0.0003(14) 0.0024(13)
C5 0.0224(16) 0.0282(17) 0.0235(15) -0.0068(14) 0.0066(14) -0.0030(13)
C6 0.0153(14) 0.0246(15) 0.0234(15) -0.0070(13) 0.0052(13) -0.0015(12)
C7 0.0173(16) 0.0263(16) 0.0298(16) -0.0011(13) 0.0007(14) -0.0069(14)
C8 0.0157(14) 0.0209(15) 0.0340(16) 0.0029(13) 0.0003(13) 0.0015(13)
C9 0.0158(16) 0.0299(16) 0.0252(16) 0.0005(13) -0.0031(13) -0.0006(13)
C10 0.0155(14) 0.0215(14) 0.0211(13) -0.0048(13) -0.0004(13) 0.0016(12)

loop_
_atom_type_symbol
_atom_type_description
_atom_type_scat_dispersion_real
_atom_type_scat_dispersion_imag
_atom_type_scat_source
C C 0.0033 0.0000 'International Tables Vol C Tables 4.2.6.8 and 6.1.1.4'
H H 0.0000 0.0000 'International Tables Vol C Tables 4.2.6.8 and 6.1.1.4'
O O 0.0106 0.0000 'International Tables Vol C Tables 4.2.6.8 and 6.1.1.4'

loop_
_geom_angle_atom_site_label_1
_geom_angle_atom_site_label_2
_geom_angle_atom_site_label_3
_geom_angle
C2 O1 H1 111(3)
C8 O3 H2 113(4)
C7 O4 H3 106(3)
H4 O1w H5 109(4)
C6 C1 C2 119.2(2)
C6 C1 C10 120.4(3)
C2 C1 C10 120.3(2)
O1 C2 C3 117.0(3)
O1 C2 C1 122.7(2)
C3 C2 C1 120.3(3)
C4 C3 C2 119.3(3)
C4 C3 H3A 120.3
C2 C3 H3A 120.3
C3 C4 C5 121.6(3)
C3 C4 H4A 119.2
C5 C4 H4A 119.2
C4 C5 C6 120.5(3)
C4 C5 H5A 119.8
C6 C5 H5A 119.8
C5 C6 C1 119.0(3)
C5 C6 C7 121.3(3)
C1 C6 C7 119.6(3)
O4 C7 C6 109.1(2)
O4 C7 C8 109.7(2)
C6 C7 C8 112.5(3)
O4 C7 H7 108.5
C6 C7 H7 108.5
C8 C7 H7 108.5
O3 C8 C9 106.4(2)
O3 C8 C7 111.0(2)
C9 C8 C7 109.5(2)
O3 C8 H8 109.9
C9 C8 H8 109.9
C7 C8 H8 109.9
C10 C9 C8 112.2(2)
C10 C9 H9A 109.2
C8 C9 H9A 109.2
C10 C9 H9B 109.2
C8 C9 H9B 109.2
H9A C9 H9B 107.9
O2 C10 C1 120.7(3)
O2 C10 C9 120.5(2)
C1 C10 C9 118.8(3)

loop_
_geom_bond_atom_site_label_1
_geom_bond_atom_site_label_2
_geom_bond_distance
O1 C2 1.355(3)
O1 H1 0.840(10)
O2 C10 1.239(3)
O3 C8 1.436(4)
O3 H2 0.841(10)
O4 C7 1.427(3)
O4 H3 0.846(10)
O1w H4 0.842(10)
O1w H5 0.846(10)
C1 C6 1.417(4)
C1 C2 1.416(4)
C1 C10 1.466(4)
C2 C3 1.387(4)
C3 C4 1.377(4)
C3 H3A 0.9300
C4 C5 1.384(4)
C4 H4A 0.9300
C5 C6 1.386(4)
C5 H5A 0.9300
C6 C7 1.513(4)
C7 C8 1.520(4)
C7 H7 0.9800
C8 C9 1.508(4)
C8 H8 0.9800
C9 C10 1.498(4)
C9 H9A 0.9700
C9 H9B 0.9700

loop_
_geom_hbond_atom_site_label_D
_geom_hbond_atom_site_label_H
_geom_hbond_atom_site_label_A
_geom_hbond_site_symmetry_A
_geom_hbond_distance_DH
_geom_hbond_distance_HA
_geom_hbond_distance_DA
_geom_hbond_angle_DHA
O1 H1 O2 . 0.840(10) 1.87(3) 2.590(3) 143(3)
O1 H1 O1w 4_566 0.840(10) 2.27(3) 2.829(3) 124(3)
O3 H2 O1 3_656 0.840(10) 2.15(3) 2.924(3) 153(5)
O4 H3 O1w 2_475 0.850(10) 1.820(10) 2.657(3) 170(4)
O1w H4 O2 . 0.840(10) 1.980(10) 2.805(3) 167(4)
O1w H5 O4 2_574 0.850(10) 1.880(10) 2.726(3) 177(3)

loop_
_geom_torsion_atom_site_label_1
_geom_torsion_atom_site_label_2
_geom_torsion_atom_site_label_3
_geom_torsion_atom_site_label_4
_geom_torsion
C6 C1 C2 O1 -175.8(3)
C10 C1 C2 O1 2.8(4)
C6 C1 C2 C3 2.6(4)
C10 C1 C2 C3 -178.9(3)
O1 C2 C3 C4 177.3(3)
C1 C2 C3 C4 -1.2(4)
C2 C3 C4 C5 -0.6(5)
C3 C4 C5 C6 1.0(5)
C4 C5 C6 C1 0.5(4)
C4 C5 C6 C7 -179.1(3)
C2 C1 C6 C5 -2.2(4)
C10 C1 C6 C5 179.2(3)
C2 C1 C6 C7 177.4(3)
C10 C1 C6 C7 -1.1(4)
C5 C6 C7 O4 31.2(4)
C1 C6 C7 O4 -148.4(3)
C5 C6 C7 C8 153.2(3)
C1 C6 C7 C8 -26.4(4)
O4 C7 C8 O3 59.1(3)
C6 C7 C8 O3 -62.5(3)
O4 C7 C8 C9 176.3(2)
C6 C7 C8 C9 54.7(3)
O3 C8 C9 C10 63.4(3)
C7 C8 C9 C10 -56.7(3)
C6 C1 C10 O2 178.9(3)
C2 C1 C10 O2 0.4(4)
C6 C1 C10 C9 -0.8(4)
C2 C1 C10 C9 -179.3(3)
C8 C9 C10 O2 -149.4(3)
C8 C9 C10 C1 30.4(3)

loop_
_cod_related_entry_id
_cod_related_entry_database
_cod_related_entry_code
1 ChemSpider 30657837
